data_1502489
loop_
_publ_author_name
'Peng, Wenjie'
'Jayasuriya, Anushka B.'
'Imamura, Akihiro'
'Lowary, Todd L.'

_publ_section_title
;
 Synthesis of the 6-O-methyl-D-glycero-\a-L-gluco-heptopyranose moiety
 present in the capsular polysaccharide from Campylobacter jejuni NCTC
 11168.
;
_journal_issue 19
_journal_name_full 'Organic letters'
_journal_page_first 5290
_journal_page_last 5293
_journal_paper_doi 10.1021/ol202152r
_journal_volume 13
_journal_year 2011
_chemical_absolute_configuration syn
_chemical_formula_moiety 'C38 H32 N4 O19'
_chemical_formula_sum 'C38 H32 N4 O19'
_chemical_formula_weight 848.68
_chemical_name_systematic
; 
 ? 
;
_space_group_IT_number 5
_symmetry_cell_setting monoclinic
_symmetry_space_group_name_Hall 'C 2y'
_symmetry_space_group_name_H-M 'C 1 2 1'
_atom_sites_solution_hydrogens geom
_atom_sites_solution_primary direct
_atom_sites_solution_secondary difmap
_cell_angle_alpha 90.00
_cell_angle_beta 94.7022(4)
_cell_angle_gamma 90.00
_cell_formula_units_Z 4
_cell_length_a 21.7700(7)
_cell_length_b 12.9719(4)
_cell_length_c 14.4182(5)
_cell_measurement_reflns_used 9881
_cell_measurement_temperature 173(2)
_cell_measurement_theta_max 27.53
_cell_measurement_theta_min 2.26
_cell_volume 4058.0(2)
_computing_cell_refinement 'Bruker SAINT'
_computing_data_collection 'Bruker APEX2'
_computing_data_reduction 'Bruker SAINT'
_computing_molecular_graphics 'Bruker SHELXTL'
_computing_publication_material 'Bruker SHELXTL'
_computing_structure_refinement 'SHELXL-97 (Sheldrick, 2008)'
_computing_structure_solution 'SHELXD (Schneider & Sheldrick, 2002)'
_diffrn_ambient_temperature 173(2)
_diffrn_measured_fraction_theta_full 0.997
_diffrn_measured_fraction_theta_max 0.997
_diffrn_measurement_device_type 'Bruker APEX-II CCD'
_diffrn_measurement_method '\w scans'
_diffrn_radiation_monochromator graphite
_diffrn_radiation_source 'fine-focus sealed tube'
_diffrn_radiation_type MoK\a
_diffrn_radiation_wavelength 0.71073
_diffrn_reflns_av_R_equivalents 0.0134
_diffrn_reflns_av_sigmaI/netI 0.0113
_diffrn_reflns_limit_h_max 28
_diffrn_reflns_limit_h_min -28
_diffrn_reflns_limit_k_max 16
_diffrn_reflns_limit_k_min -16
_diffrn_reflns_limit_l_max 18
_diffrn_reflns_limit_l_min -18
_diffrn_reflns_number 18051
_diffrn_reflns_theta_full 27.56
_diffrn_reflns_theta_max 27.56
_diffrn_reflns_theta_min 1.42
_exptl_absorpt_coefficient_mu 0.114
_exptl_absorpt_correction_T_max 0.9729
_exptl_absorpt_correction_T_min 0.9399
_exptl_absorpt_correction_type numerical
_exptl_absorpt_process_details 'SADABS (Sheldrick, 2008)'
_exptl_crystal_colour colourless
_exptl_crystal_density_diffrn 1.389
_exptl_crystal_density_method 'not measured'
_exptl_crystal_description block
_exptl_crystal_F_000 1760
_exptl_crystal_size_max 0.55
_exptl_crystal_size_mid 0.37
_exptl_crystal_size_min 0.24
_refine_diff_density_max 0.242
_refine_diff_density_min -0.232
_refine_diff_density_rms 0.033
_refine_ls_abs_structure_details 'Flack H D (1983), Acta Cryst. A39, 876-881'
_refine_ls_abs_structure_Flack 0(10)
_refine_ls_extinction_method none
_refine_ls_goodness_of_fit_ref 1.045
_refine_ls_hydrogen_treatment constr
_refine_ls_matrix_type full
_refine_ls_number_parameters 564
_refine_ls_number_reflns 4886
_refine_ls_number_restraints 1
_refine_ls_restrained_S_all 1.045
_refine_ls_R_factor_all 0.0360
_refine_ls_R_factor_gt 0.0343
_refine_ls_shift/su_max 0.006
_refine_ls_shift/su_mean 0.000
_refine_ls_structure_factor_coef Fsqd
_refine_ls_weighting_details 'calc w=1/[\s^2^(Fo^2^)+(0.0535P)^2^+1.6615P] where P=(Fo^2^+2Fc^2^)/3'
_refine_ls_weighting_scheme calc
_refine_ls_wR_factor_gt 0.0926
_refine_ls_wR_factor_ref 0.0943
_reflns_number_gt 4669
_reflns_number_total 4886
_reflns_threshold_expression I>2\s(I)
_cod_data_source_file ol202152r_si_002.cif
_cod_data_source_block tll1001
_cod_depositor_comments
;
The following automatic conversions were performed:

'_symmetry_cell_setting' value 'Monoclinic' changed to 'monoclinic'
according to /home/saulius/struct/CIF-dictionaries/cif_core.dic
dictionary named 'cif_core.dic' version 2.4.1 from 2010-06-29.

Automatic conversion script
Id: cif_fix_values 1715 2011-07-08 13:25:40Z adriana 
;
_cod_original_sg_symbol_H-M 'C 2'
_cod_database_code 1502489

loop_
_symmetry_equiv_pos_as_xyz
'x, y, z'
'-x, y, -z'
'x+1/2, y+1/2, z'
'-x+1/2, y+1/2, -z'

loop_
_atom_site_label
_atom_site_type_symbol
_atom_site_fract_x
_atom_site_fract_y
_atom_site_fract_z
_atom_site_U_iso_or_equiv
_atom_site_adp_type
_atom_site_occupancy
_atom_site_symmetry_multiplicity
_atom_site_calc_flag
_atom_site_refinement_flags
_atom_site_disorder_assembly
_atom_site_disorder_group
O1 O 0.63646(8) 0.21091(15) 0.17403(11) 0.0441(4) Uani 1 1 d . . .
O2 O 0.69853(7) 0.31365(12) 0.31732(9) 0.0329(3) Uani 1 1 d . A .
O3 O 0.81028(6) 0.35672(11) 0.22714(9) 0.0321(3) Uani 1 1 d . . .
O4 O 0.80124(6) 0.27780(11) 0.04057(9) 0.0316(3) Uani 1 1 d . A .
O5 O 0.64295(6) 0.35140(13) 0.07405(9) 0.0353(3) Uani 1 1 d . . .
O6 O 0.69145(8) 0.46101(12) -0.06533(10) 0.0408(4) Uani 1 1 d . A .
O7 O 0.63391(7) 0.35979(13) -0.21916(9) 0.0347(3) Uani 1 1 d . . .
O21 O 0.73191(12) 0.46604(16) 0.37589(13) 0.0639(6) Uani 1 1 d . A .
O22 O 0.71321(13) 0.1175(2) 0.76200(14) 0.0684(6) Uani 1 1 d . . .
O23 O 0.78976(11) 0.2196(3) 0.79842(13) 0.0820(8) Uani 1 1 d . . .
O31 O 0.84078(9) 0.20941(15) 0.29755(17) 0.0632(6) Uani 1 1 d . . .
O32 O 1.06064(12) 0.6144(2) 0.4218(2) 0.0880(8) Uani 1 1 d . . .
O33 O 1.10977(11) 0.4724(3) 0.4424(3) 0.1087(12) Uani 1 1 d . . .
O41 O 0.85471(10) 0.41869(16) 0.00555(19) 0.0670(6) Uani 1 1 d . A .
O42 O 1.00660(11) -0.0414(2) -0.14407(17) 0.0706(6) Uani 1 1 d . . .
O43 O 1.05123(14) 0.0892(3) -0.2034(2) 0.0944(10) Uani 1 1 d . . .
O71 O 0.55701(9) 0.25693(15) -0.27563(11) 0.0490(4) Uani 1 1 d . . .
O72 O 0.60170(17) 0.64557(19) -0.62054(15) 0.0907(9) Uani 1 1 d . . .
O73 O 0.58809(13) 0.5041(2) -0.69777(12) 0.0724(7) Uani 1 1 d . . .
N2 N 0.74942(11) 0.1841(2) 0.74356(13) 0.0516(6) Uani 1 1 d . A .
N3 N 1.06444(11) 0.5214(2) 0.4163(2) 0.0633(7) Uani 1 1 d . . .
N4 N 1.01251(11) 0.0517(2) -0.15791(16) 0.0591(7) Uani 1 1 d . A .
N7 N 0.59484(13) 0.55234(19) -0.62503(14) 0.0563(6) Uani 1 1 d . . .
C1 C 0.64057(10) 0.31676(19) 0.16766(13) 0.0361(4) Uani 1 1 d . A .
H1 H 0.6040 0.3484 0.1943 0.043 Uiso 1 1 calc R . .
C2 C 0.69880(9) 0.35293(17) 0.22368(12) 0.0307(4) Uani 1 1 d . . .
H2 H 0.7005 0.4300 0.2246 0.037 Uiso 1 1 calc R A .
C3 C 0.75548(9) 0.30966(16) 0.18238(12) 0.0285(4) Uani 1 1 d . A .
H3 H 0.7572 0.2331 0.1902 0.034 Uiso 1 1 calc R . .
C4 C 0.75416(8) 0.33806(16) 0.07993(12) 0.0289(4) Uani 1 1 d . . .
H4 H 0.7624 0.4134 0.0727 0.035 Uiso 1 1 calc R A .
C5 C 0.69283(9) 0.30864(16) 0.02783(12) 0.0293(4) Uani 1 1 d . A .
H5 H 0.6889 0.2319 0.0254 0.035 Uiso 1 1 calc R . .
C6 C 0.68888(9) 0.35205(16) -0.07098(12) 0.0300(4) Uani 1 1 d . . .
H6 H 0.7254 0.3273 -0.1024 0.036 Uiso 1 1 calc R A .
C7 C 0.63091(10) 0.31575(19) -0.12702(13) 0.0347(4) Uani 1 1 d . A .
H7A H 0.6297 0.2395 -0.1303 0.042 Uiso 1 1 calc R . .
H7B H 0.5937 0.3403 -0.0985 0.042 Uiso 1 1 calc R . .
C8A C 0.5725(4) 0.1833(6) 0.1514(7) 0.0595(18) Uani 0.65 1 d P A 1
H8A H 0.5581 0.2080 0.0884 0.071 Uiso 0.65 1 calc PR A 1
H8B H 0.5460 0.2141 0.1968 0.071 Uiso 0.65 1 calc PR A 1
C8B C 0.5804(10) 0.1460(11) 0.1662(15) 0.066(4) Uani 0.35 1 d P A 2
H8C H 0.5919 0.0741 0.1828 0.079 Uiso 0.35 1 calc PR A 2
H8D H 0.5517 0.1707 0.2111 0.079 Uiso 0.35 1 calc PR A 2
C9A C 0.5701(3) 0.0705(5) 0.1556(6) 0.089(2) Uani 0.65 1 d P A 1
H9AA H 0.5274 0.0474 0.1430 0.107 Uiso 0.65 1 calc PR A 1
H9AB H 0.5859 0.0473 0.2177 0.107 Uiso 0.65 1 calc PR A 1
H9AC H 0.5954 0.0413 0.1090 0.107 Uiso 0.65 1 calc PR A 1
C9B C 0.5491(6) 0.1478(12) 0.0722(9) 0.092(3) Uiso 0.35 1 d P A 2
H9BA H 0.5065 0.1240 0.0745 0.110 Uiso 0.35 1 calc PR A 2
H9BB H 0.5707 0.1023 0.0315 0.110 Uiso 0.35 1 calc PR A 2
H9BC H 0.5490 0.2183 0.0478 0.110 Uiso 0.35 1 calc PR A 2
C10 C 0.72900(15) 0.5099(2) -0.12909(18) 0.0544(7) Uani 1 1 d . . .
H10A H 0.7462 0.5738 -0.1015 0.065 Uiso 1 1 calc R A .
H10B H 0.7039 0.5259 -0.1869 0.065 Uiso 1 1 calc R . .
H10C H 0.7627 0.4635 -0.1427 0.065 Uiso 1 1 calc R . .
C20 C 0.71992(10) 0.37685(19) 0.38629(14) 0.0374(5) Uani 1 1 d . . .
C21 C 0.72755(9) 0.32241(19) 0.47785(13) 0.0352(4) Uani 1 1 d . A .
C22 C 0.70464(11) 0.22409(18) 0.49095(14) 0.0378(5) Uani 1 1 d . . .
H22 H 0.6847 0.1878 0.4397 0.045 Uiso 1 1 calc R A .
C23 C 0.71064(12) 0.17816(19) 0.57883(15) 0.0429(5) Uani 1 1 d . A .
H23 H 0.6933 0.1124 0.5894 0.052 Uiso 1 1 calc R . .
C24 C 0.74264(10) 0.2319(2) 0.64954(14) 0.0405(5) Uani 1 1 d . . .
C25 C 0.76717(12) 0.3283(3) 0.63830(16) 0.0562(8) Uani 1 1 d . A .
H25 H 0.7896 0.3622 0.6887 0.067 Uiso 1 1 calc R . .
C26 C 0.75845(12) 0.3750(3) 0.55170(16) 0.0529(7) Uani 1 1 d . . .
H26 H 0.7735 0.4428 0.5429 0.063 Uiso 1 1 calc R A .
C30 C 0.84983(10) 0.29724(17) 0.27955(15) 0.0348(4) Uani 1 1 d . . .
C31 C 0.90591(9) 0.35760(17) 0.31363(14) 0.0341(4) Uani 1 1 d . . .
C32 C 0.90726(11) 0.46450(19) 0.30842(18) 0.0430(5) Uani 1 1 d . . .
H32 H 0.8722 0.5008 0.2818 0.052 Uiso 1 1 calc R . .
C33 C 0.95926(12) 0.5184(2) 0.34178(19) 0.0501(6) Uani 1 1 d . . .
H33 H 0.9605 0.5916 0.3393 0.060 Uiso 1 1 calc R . .
C34 C 1.00921(11) 0.4624(2) 0.37880(18) 0.0464(6) Uani 1 1 d . . .
C35 C 1.01024(11) 0.3568(2) 0.38338(17) 0.0480(6) Uani 1 1 d . . .
H35 H 1.0461 0.3212 0.4079 0.058 Uiso 1 1 calc R . .
C36 C 0.95755(11) 0.30352(19) 0.35127(17) 0.0427(5) Uani 1 1 d . . .
H36 H 0.9566 0.2304 0.3548 0.051 Uiso 1 1 calc R . .
C40 C 0.84838(10) 0.32689(19) 0.00477(15) 0.0382(5) Uani 1 1 d . . .
C41 C 0.89037(9) 0.25253(18) -0.03661(14) 0.0345(4) Uani 1 1 d . A .
C42 C 0.88333(9) 0.14694(18) -0.02780(15) 0.0358(4) Uani 1 1 d . . .
H42 H 0.8510 0.1203 0.0056 0.043 Uiso 1 1 calc R A .
C43 C 0.92321(10) 0.0800(2) -0.06752(16) 0.0407(5) Uani 1 1 d . A .
H43 H 0.9190 0.0075 -0.0615 0.049 Uiso 1 1 calc R . .
C44 C 0.96915(10) 0.1219(2) -0.11606(15) 0.0427(5) Uani 1 1 d . . .
C45 C 0.97702(11) 0.2259(2) -0.12662(17) 0.0484(6) Uani 1 1 d . A .
H45 H 1.0090 0.2519 -0.1611 0.058 Uiso 1 1 calc R . .
C46 C 0.93741(11) 0.2922(2) -0.08611(17) 0.0442(5) Uani 1 1 d . . .
H46 H 0.9422 0.3647 -0.0920 0.053 Uiso 1 1 calc R A .
C70 C 0.59229(9) 0.32652(17) -0.28540(13) 0.0326(4) Uani 1 1 d . . .
C71 C 0.59531(9) 0.38609(17) -0.37358(13) 0.0307(4) Uani 1 1 d . . .
C72 C 0.61629(11) 0.48701(18) -0.37301(14) 0.0379(5) Uani 1 1 d . . .
H72 H 0.6310 0.5183 -0.3159 0.046 Uiso 1 1 calc R . .
C73 C 0.61593(13) 0.54270(18) -0.45545(15) 0.0441(5) Uani 1 1 d . . .
H73 H 0.6296 0.6122 -0.4557 0.053 Uiso 1 1 calc R . .
C74 C 0.59497(11) 0.49341(19) -0.53712(14) 0.0392(5) Uani 1 1 d . . .
C75 C 0.57498(10) 0.39279(19) -0.54034(14) 0.0382(5) Uani 1 1 d . . .
H75 H 0.5618 0.3609 -0.5979 0.046 Uiso 1 1 calc R . .
C76 C 0.57455(9) 0.33925(18) -0.45735(14) 0.0356(4) Uani 1 1 d . . .
H76 H 0.5600 0.2702 -0.4575 0.043 Uiso 1 1 calc R . .

loop_
_atom_site_aniso_label
_atom_site_aniso_U_11
_atom_site_aniso_U_22
_atom_site_aniso_U_33
_atom_site_aniso_U_23
_atom_site_aniso_U_13
_atom_site_aniso_U_12
O1 0.0459(9) 0.0561(10) 0.0301(7) 0.0021(7) 0.0012(6) -0.0186(8)
O2 0.0405(7) 0.0384(7) 0.0197(6) -0.0002(5) 0.0021(5) -0.0034(6)
O3 0.0329(7) 0.0314(7) 0.0310(6) 0.0029(6) -0.0050(5) 0.0012(6)
O4 0.0310(7) 0.0349(7) 0.0297(6) 0.0009(6) 0.0067(5) 0.0037(6)
O5 0.0314(7) 0.0522(9) 0.0226(6) 0.0023(6) 0.0035(5) 0.0085(7)
O6 0.0590(10) 0.0331(8) 0.0303(7) 0.0030(6) 0.0038(7) 0.0020(7)
O7 0.0375(7) 0.0440(8) 0.0219(6) 0.0044(6) -0.0019(5) -0.0025(6)
O21 0.1037(17) 0.0534(11) 0.0344(9) -0.0030(8) 0.0049(9) -0.0353(12)
O22 0.0961(17) 0.0699(14) 0.0393(10) 0.0093(9) 0.0057(10) -0.0049(13)
O23 0.0657(13) 0.145(3) 0.0326(9) 0.0066(12) -0.0135(9) 0.0062(16)
O31 0.0571(11) 0.0383(9) 0.0888(15) 0.0186(10) -0.0264(10) -0.0045(9)
O32 0.0697(15) 0.0648(15) 0.123(2) -0.0274(15) -0.0294(15) -0.0146(12)
O33 0.0430(12) 0.101(2) 0.175(3) -0.047(2) -0.0353(16) 0.0093(13)
O41 0.0637(12) 0.0391(10) 0.1045(17) -0.0043(11) 0.0459(12) -0.0046(9)
O42 0.0617(13) 0.0717(15) 0.0772(14) -0.0180(12) -0.0009(11) 0.0309(12)
O43 0.0930(18) 0.114(2) 0.0842(16) 0.0133(16) 0.0561(15) 0.0449(17)
O71 0.0615(11) 0.0475(10) 0.0370(8) 0.0011(7) -0.0017(7) -0.0156(9)
O72 0.176(3) 0.0525(13) 0.0434(11) 0.0138(10) 0.0073(14) 0.0230(16)
O73 0.1163(18) 0.0750(15) 0.0240(8) 0.0041(9) -0.0056(9) 0.0164(14)
N2 0.0531(12) 0.0752(16) 0.0260(9) -0.0048(10) 0.0006(8) 0.0216(12)
N3 0.0407(12) 0.0742(18) 0.0723(16) -0.0213(14) -0.0121(11) -0.0038(12)
N4 0.0528(12) 0.083(2) 0.0413(11) -0.0099(12) 0.0038(9) 0.0289(13)
N7 0.0846(17) 0.0552(14) 0.0281(9) 0.0068(9) -0.0008(10) 0.0212(12)
C1 0.0332(9) 0.0526(13) 0.0228(8) 0.0006(8) 0.0044(7) 0.0006(9)
C2 0.0355(9) 0.0361(10) 0.0208(8) 0.0012(7) 0.0044(7) 0.0008(8)
C3 0.0307(9) 0.0314(9) 0.0230(8) 0.0002(7) -0.0010(7) -0.0005(8)
C4 0.0302(8) 0.0327(10) 0.0242(8) 0.0022(7) 0.0040(7) 0.0037(7)
C5 0.0309(9) 0.0352(10) 0.0220(8) 0.0015(7) 0.0027(7) 0.0033(8)
C6 0.0348(9) 0.0331(10) 0.0221(8) 0.0014(7) 0.0027(7) 0.0038(8)
C7 0.0374(10) 0.0436(11) 0.0229(8) 0.0057(8) 0.0012(7) 0.0014(9)
C8A 0.043(3) 0.056(5) 0.081(5) -0.015(4) 0.012(3) -0.020(3)
C8B 0.059(7) 0.048(9) 0.089(9) 0.004(7) 0.003(6) -0.012(7)
C9A 0.081(4) 0.062(4) 0.129(6) -0.016(3) 0.032(4) -0.039(3)
C10 0.0764(18) 0.0468(14) 0.0395(12) 0.0084(11) 0.0010(12) -0.0182(13)
C20 0.0386(10) 0.0471(12) 0.0266(9) -0.0036(8) 0.0038(8) -0.0104(9)
C21 0.0295(9) 0.0522(12) 0.0240(8) -0.0043(9) 0.0029(7) -0.0012(9)
C22 0.0466(11) 0.0394(11) 0.0260(9) -0.0046(8) -0.0051(8) 0.0063(9)
C23 0.0578(14) 0.0395(12) 0.0309(10) -0.0006(9) 0.0003(9) 0.0092(10)
C24 0.0352(10) 0.0602(15) 0.0258(9) -0.0010(9) 0.0016(8) 0.0116(10)
C25 0.0459(13) 0.095(2) 0.0267(10) -0.0084(12) -0.0044(9) -0.0184(14)
C26 0.0512(13) 0.0756(19) 0.0315(10) -0.0043(11) 0.0017(9) -0.0297(13)
C30 0.0373(10) 0.0318(10) 0.0340(9) 0.0024(8) -0.0040(8) 0.0041(8)
C31 0.0347(9) 0.0365(10) 0.0300(9) -0.0016(8) -0.0034(7) 0.0056(9)
C32 0.0401(11) 0.0363(11) 0.0503(13) -0.0020(10) -0.0108(10) 0.0056(9)
C33 0.0493(13) 0.0383(12) 0.0601(15) -0.0041(11) -0.0115(12) -0.0001(11)
C34 0.0375(11) 0.0503(14) 0.0499(13) -0.0119(11) -0.0066(10) -0.0019(10)
C35 0.0396(11) 0.0540(14) 0.0479(12) -0.0067(11) -0.0121(9) 0.0130(11)
C36 0.0442(12) 0.0369(12) 0.0450(12) -0.0018(9) -0.0093(10) 0.0094(10)
C40 0.0334(10) 0.0427(12) 0.0395(10) 0.0007(9) 0.0084(8) 0.0004(9)
C41 0.0295(9) 0.0431(11) 0.0310(9) -0.0014(8) 0.0027(7) 0.0022(8)
C42 0.0296(9) 0.0426(11) 0.0353(10) -0.0027(9) 0.0028(8) -0.0005(9)
C43 0.0389(11) 0.0447(12) 0.0376(11) -0.0068(9) -0.0025(9) 0.0061(9)
C44 0.0355(11) 0.0648(15) 0.0275(10) -0.0064(10) 0.0006(8) 0.0166(10)
C45 0.0377(11) 0.0701(17) 0.0391(11) 0.0037(11) 0.0131(9) 0.0059(11)
C46 0.0411(11) 0.0486(13) 0.0447(12) 0.0052(10) 0.0132(10) 0.0008(10)
C70 0.0362(9) 0.0353(10) 0.0261(9) -0.0035(8) 0.0008(7) 0.0030(8)
C71 0.0294(9) 0.0382(10) 0.0243(8) -0.0025(7) 0.0004(7) 0.0059(8)
C72 0.0535(12) 0.0358(11) 0.0238(9) -0.0045(8) -0.0014(8) 0.0039(9)
C73 0.0684(15) 0.0330(11) 0.0303(10) 0.0000(9) 0.0014(10) 0.0058(10)
C74 0.0482(12) 0.0459(12) 0.0231(9) 0.0024(8) 0.0010(8) 0.0168(10)
C75 0.0375(10) 0.0519(13) 0.0242(9) -0.0069(9) -0.0036(8) 0.0064(9)
C76 0.0354(9) 0.0414(11) 0.0292(9) -0.0062(8) -0.0015(7) -0.0005(9)

loop_
_atom_type_symbol
_atom_type_description
_atom_type_scat_dispersion_real
_atom_type_scat_dispersion_imag
_atom_type_scat_source
C C 0.0033 0.0000 'International Tables Vol C Tables 4.2.6.8 and 6.1.1.4'
H H 0.0000 0.0000 'International Tables Vol C Tables 4.2.6.8 and 6.1.1.4'
N N 0.0061 0.0000 'International Tables Vol C Tables 4.2.6.8 and 6.1.1.4'
O O 0.0106 0.0000 'International Tables Vol C Tables 4.2.6.8 and 6.1.1.4'

loop_
_geom_angle_atom_site_label_1
_geom_angle_atom_site_label_2
_geom_angle_atom_site_label_3
_geom_angle
C1 O1 C8A 107.3(4)
C1 O1 C8B 128.2(6)
C20 O2 C2 116.71(17)
C30 O3 C3 118.49(16)
C40 O4 C4 118.90(16)
C1 O5 C5 113.94(15)
C6 O6 C10 115.34(19)
C70 O7 C7 116.68(16)
O22 N2 O23 124.9(2)
O22 N2 C24 118.6(2)
O23 N2 C24 116.4(3)
O33 N3 O32 124.2(3)
O33 N3 C34 117.2(3)
O32 N3 C34 118.5(3)
O43 N4 O42 124.6(3)
O43 N4 C44 118.1(3)
O42 N4 C44 117.4(3)
O72 N7 O73 124.0(2)
O72 N7 C74 118.4(2)
O73 N7 C74 117.6(2)
O1 C1 O5 112.57(18)
O1 C1 C2 109.12(18)
O5 C1 C2 108.17(16)
O2 C2 C1 108.72(16)
O2 C2 C3 107.55(16)
C1 C2 C3 110.24(16)
O3 C3 C4 106.31(15)
O3 C3 C2 109.63(15)
C4 C3 C2 109.86(15)
O4 C4 C3 107.08(15)
O4 C4 C5 106.99(15)
C3 C4 C5 111.33(15)
O5 C5 C4 109.90(15)
O5 C5 C6 107.72(15)
C4 C5 C6 110.30(16)
O6 C6 C7 111.57(17)
O6 C6 C5 108.37(16)
C7 C6 C5 111.29(16)
O7 C7 C6 105.51(16)
O1 C8A C9A 105.9(6)
C9B C8B O1 112.4(14)
O21 C20 O2 124.3(2)
O21 C20 C21 123.9(2)
O2 C20 C21 111.9(2)
C22 C21 C26 120.2(2)
C22 C21 C20 122.63(19)
C26 C21 C20 117.1(2)
C21 C22 C23 120.5(2)
C24 C23 C22 117.4(2)
C25 C24 C23 123.5(2)
C25 C24 N2 118.5(2)
C23 C24 N2 118.0(2)
C24 C25 C26 118.5(2)
C25 C26 C21 119.8(3)
O31 C30 O3 124.3(2)
O31 C30 C31 125.1(2)
O3 C30 C31 110.61(18)
C32 C31 C36 120.2(2)
C32 C31 C30 121.60(19)
C36 C31 C30 118.2(2)
C33 C32 C31 120.4(2)
C34 C33 C32 117.7(2)
C35 C34 C33 123.7(2)
C35 C34 N3 119.1(2)
C33 C34 N3 117.3(2)
C34 C35 C36 118.2(2)
C35 C36 C31 119.8(2)
O41 C40 O4 123.9(2)
O41 C40 C41 125.0(2)
O4 C40 C41 111.10(19)
C42 C41 C46 120.2(2)
C42 C41 C40 121.9(2)
C46 C41 C40 117.9(2)
C43 C42 C41 120.3(2)
C44 C43 C42 117.9(2)
C45 C44 C43 123.2(2)
C45 C44 N4 118.2(2)
C43 C44 N4 118.6(3)
C44 C45 C46 118.6(2)
C45 C46 C41 119.8(2)
O71 C70 O7 124.26(19)
O71 C70 C71 124.18(19)
O7 C70 C71 111.56(18)
C72 C71 C76 120.00(19)
C72 C71 C70 121.39(18)
C76 C71 C70 118.57(19)
C71 C72 C73 120.45(19)
C74 C73 C72 117.8(2)
C75 C74 C73 123.3(2)
C75 C74 N7 118.9(2)
C73 C74 N7 117.9(2)
C74 C75 C76 118.1(2)
C75 C76 C71 120.4(2)

loop_
_geom_bond_atom_site_label_1
_geom_bond_atom_site_label_2
_geom_bond_distance
O1 C1 1.379(3)
O1 C8A 1.450(9)
O1 C8B 1.48(2)
O2 C20 1.342(3)
O2 C2 1.444(2)
O3 C30 1.342(2)
O3 C3 1.444(2)
O4 C40 1.346(3)
O4 C4 1.442(2)
O5 C1 1.428(2)
O5 C5 1.432(2)
O6 C6 1.417(3)
O6 C10 1.428(3)
O7 C70 1.333(2)
O7 C7 1.453(2)
O21 C20 1.198(3)
O22 N2 1.214(4)
O23 N2 1.223(3)
O31 C30 1.189(3)
O32 N3 1.212(4)
O33 N3 1.208(4)
O41 C40 1.199(3)
O42 N4 1.233(4)
O43 N4 1.211(4)
O71 C70 1.201(3)
O72 N7 1.220(4)
O73 N7 1.220(3)
N2 C24 1.487(3)
N3 C34 1.489(3)
N4 C44 1.476(3)
N7 C74 1.480(3)
C1 C2 1.520(3)
C2 C3 1.521(3)
C3 C4 1.520(2)
C4 C5 1.526(3)
C5 C6 1.528(2)
C6 C7 1.517(3)
C8A C9A 1.466(9)
C8B C9B 1.47(2)
C20 C21 1.494(3)
C21 C22 1.388(3)
C21 C26 1.391(3)
C22 C23 1.397(3)
C23 C24 1.377(3)
C24 C25 1.374(4)
C25 C26 1.387(4)
C30 C31 1.499(3)
C31 C32 1.389(3)
C31 C36 1.397(3)
C32 C33 1.383(3)
C33 C34 1.378(4)
C34 C35 1.372(4)
C35 C36 1.386(4)
C40 C41 1.487(3)
C41 C42 1.385(3)
C41 C46 1.394(3)
C42 C43 1.384(3)
C43 C44 1.378(4)
C44 C45 1.370(4)
C45 C46 1.381(4)
C70 C71 1.494(3)
C71 C72 1.386(3)
C71 C76 1.394(3)
C72 C73 1.390(3)
C73 C74 1.384(3)
C74 C75 1.375(4)
C75 C76 1.384(3)

loop_
_geom_torsion_atom_site_label_1
_geom_torsion_atom_site_label_2
_geom_torsion_atom_site_label_3
_geom_torsion_atom_site_label_4
_geom_torsion
C8A O1 C1 O5 -80.9(5)
C8B O1 C1 O5 -87.0(11)
C8A O1 C1 C2 159.0(4)
C8B O1 C1 C2 152.8(11)
C5 O5 C1 O1 -57.4(2)
C5 O5 C1 C2 63.2(2)
C20 O2 C2 C1 -141.41(19)
C20 O2 C2 C3 99.2(2)
O1 C1 C2 O2 -54.2(2)
O5 C1 C2 O2 -176.94(16)
O1 C1 C2 C3 63.5(2)
O5 C1 C2 C3 -59.3(2)
C30 O3 C3 C4 -127.42(18)
C30 O3 C3 C2 113.89(19)
O2 C2 C3 O3 -70.24(19)
C1 C2 C3 O3 171.38(16)
O2 C2 C3 C4 173.28(16)
C1 C2 C3 C4 54.9(2)
C40 O4 C4 C3 -117.85(19)
C40 O4 C4 C5 122.69(18)
O3 C3 C4 O4 73.20(18)
C2 C3 C4 O4 -168.25(16)
O3 C3 C4 C5 -170.18(15)
C2 C3 C4 C5 -51.6(2)
C1 O5 C5 C4 -60.2(2)
C1 O5 C5 C6 179.57(17)
O4 C4 C5 O5 169.64(15)
C3 C4 C5 O5 53.0(2)
O4 C4 C5 C6 -71.74(19)
C3 C4 C5 C6 171.59(16)
C10 O6 C6 C7 -99.1(2)
C10 O6 C6 C5 138.04(19)
O5 C5 C6 O6 57.8(2)
C4 C5 C6 O6 -62.1(2)
O5 C5 C6 C7 -65.2(2)
C4 C5 C6 C7 174.84(16)
C70 O7 C7 C6 170.46(17)
O6 C6 C7 O7 60.4(2)
C5 C6 C7 O7 -178.41(16)
C1 O1 C8A C9A 178.1(5)
C1 O1 C8B C9B 66.9(17)
C2 O2 C20 O21 9.3(3)
C2 O2 C20 C21 -170.22(16)
O21 C20 C21 C22 169.8(3)
O2 C20 C21 C22 -10.7(3)
O21 C20 C21 C26 -9.4(4)
O2 C20 C21 C26 170.1(2)
C26 C21 C22 C23 2.0(3)
C20 C21 C22 C23 -177.3(2)
C21 C22 C23 C24 -3.3(3)
C22 C23 C24 C25 1.7(4)
C22 C23 C24 N2 180.0(2)
O22 N2 C24 C25 157.1(3)
O23 N2 C24 C25 -19.1(3)
O22 N2 C24 C23 -21.3(3)
O23 N2 C24 C23 162.5(2)
C23 C24 C25 C26 1.2(4)
N2 C24 C25 C26 -177.1(2)
C24 C25 C26 C21 -2.5(4)
C22 C21 C26 C25 1.0(4)
C20 C21 C26 C25 -179.7(2)
C3 O3 C30 O31 -5.8(3)
C3 O3 C30 C31 175.46(16)
O31 C30 C31 C32 -164.7(3)
O3 C30 C31 C32 14.0(3)
O31 C30 C31 C36 15.4(4)
O3 C30 C31 C36 -165.9(2)
C36 C31 C32 C33 -1.1(4)
C30 C31 C32 C33 178.9(2)
C31 C32 C33 C34 0.8(4)
C32 C33 C34 C35 0.7(5)
C32 C33 C34 N3 -178.7(3)
O33 N3 C34 C35 6.0(5)
O32 N3 C34 C35 -171.6(3)
O33 N3 C34 C33 -174.6(3)
O32 N3 C34 C33 7.8(5)
C33 C34 C35 C36 -1.8(4)
N3 C34 C35 C36 177.6(2)
C34 C35 C36 C31 1.4(4)
C32 C31 C36 C35 0.0(4)
C30 C31 C36 C35 179.9(2)
C4 O4 C40 O41 2.0(4)
C4 O4 C40 C41 -177.16(16)
O41 C40 C41 C42 174.2(3)
O4 C40 C41 C42 -6.7(3)
O41 C40 C41 C46 -6.5(4)
O4 C40 C41 C46 172.7(2)
C46 C41 C42 C43 0.4(3)
C40 C41 C42 C43 179.80(19)
C41 C42 C43 C44 -0.5(3)
C42 C43 C44 C45 0.0(3)
C42 C43 C44 N4 179.3(2)
O43 N4 C44 C45 -3.4(4)
O42 N4 C44 C45 176.7(3)
O43 N4 C44 C43 177.2(3)
O42 N4 C44 C43 -2.7(3)
C43 C44 C45 C46 0.6(4)
N4 C44 C45 C46 -178.7(2)
C44 C45 C46 C41 -0.6(4)
C42 C41 C46 C45 0.1(4)
C40 C41 C46 C45 -179.2(2)
C7 O7 C70 O71 -7.2(3)
C7 O7 C70 C71 173.28(17)
O71 C70 C71 C72 153.1(2)
O7 C70 C71 C72 -27.3(3)
O71 C70 C71 C76 -24.8(3)
O7 C70 C71 C76 154.82(18)
C76 C71 C72 C73 1.0(3)
C70 C71 C72 C73 -176.9(2)
C71 C72 C73 C74 -1.0(4)
C72 C73 C74 C75 -0.3(4)
C72 C73 C74 N7 -179.7(2)
O72 N7 C74 C75 166.9(3)
O73 N7 C74 C75 -13.5(4)
O72 N7 C74 C73 -13.7(4)
O73 N7 C74 C73 166.0(3)
C73 C74 C75 C76 1.5(3)
N7 C74 C75 C76 -179.1(2)
C74 C75 C76 C71 -1.5(3)
C72 C71 C76 C75 0.3(3)
C70 C71 C76 C75 178.22(19)
